data_7034810
loop_
_publ_author_name
'Li, Zuo-Xi'
'Ye, Gan'
'Han, Juan'
'Yang, Ying'
'Zou, Kang-Yu'
'Wang, Xin'
'Wang, Xiao-Ling'
'Gou, Xiao-Feng'

_publ_section_title
;
 1D-3D mixed-ligand frameworks with an unusual dmp topology tuned by
 intersection angles of isomeric benzenedicarboxylates: magnetic
 properties, gas-dependent calcination-thermolysis and energy storage
 performances.
;
_journal_issue 19
_journal_name_full 'Dalton transactions (Cambridge, England : 2003)'
_journal_page_first 9209
_journal_page_last 9220
_journal_paper_doi 10.1039/c5dt00963d
_journal_volume 44
_journal_year 2015
_chemical_formula_sum 'C26 H18 Co N4 O4'
_chemical_formula_weight 509.37
_chemical_name_systematic
; 
 ? 
;
_space_group_IT_number 2
_symmetry_cell_setting triclinic
_symmetry_space_group_name_Hall '-P 1'
_symmetry_space_group_name_H-M 'P -1'
_atom_sites_solution_hydrogens geom
_atom_sites_solution_primary direct
_atom_sites_solution_secondary difmap
_audit_creation_method SHELXL-97
_audit_update_record
;
2014-09-14 deposited with the CCDC.
2015-04-24 downloaded from the CCDC.
;
_cell_angle_alpha 92.603(6)
_cell_angle_beta 92.028(6)
_cell_angle_gamma 97.537(7)
_cell_formula_units_Z 2
_cell_length_a 9.990(4)
_cell_length_b 10.046(4)
_cell_length_c 11.176(5)
_cell_measurement_reflns_used 4530
_cell_measurement_temperature 293(2)
_cell_measurement_theta_max 28.67
_cell_measurement_theta_min 2.7
_cell_volume 1109.8(8)
_computing_cell_refinement 'CrystalClear (Rigaku/MSC Inc., 2005)'
_computing_data_collection 'CrystalClear (Rigaku/MSC Inc., 2005)'
_computing_data_reduction 'CrystalClear (Rigaku/MSC Inc., 2005)'
_computing_molecular_graphics 'Bruker SHELXTL'
_computing_publication_material 'Bruker SHELXTL'
_computing_structure_refinement 'SHELXL-97 (Sheldrick, 1997)'
_computing_structure_solution 'SHELXS-97 (Sheldrick, 1990)'
_diffrn_ambient_temperature 293(2)
_diffrn_detector_area_resol_mean 9
_diffrn_measured_fraction_theta_full 0.972
_diffrn_measured_fraction_theta_max 0.972
_diffrn_measurement_device_type 'CCD area detector'
_diffrn_measurement_method \w
_diffrn_radiation_monochromator graphite
_diffrn_radiation_source 'fine-focus sealed tube'
_diffrn_radiation_type MoK\a
_diffrn_radiation_wavelength 0.71073
_diffrn_reflns_av_R_equivalents 0.0186
_diffrn_reflns_av_sigmaI/netI 0.0303
_diffrn_reflns_limit_h_max 13
_diffrn_reflns_limit_h_min -13
_diffrn_reflns_limit_k_max 13
_diffrn_reflns_limit_k_min -8
_diffrn_reflns_limit_l_max 13
_diffrn_reflns_limit_l_min -14
_diffrn_reflns_number 8467
_diffrn_reflns_theta_full 28.80
_diffrn_reflns_theta_max 28.80
_diffrn_reflns_theta_min 3.09
_diffrn_standards_decay_% 0
_diffrn_standards_interval_count 0
_diffrn_standards_interval_time 0
_diffrn_standards_number 0
_exptl_absorpt_coefficient_mu 0.816
_exptl_absorpt_correction_T_max 0.843
_exptl_absorpt_correction_T_min 0.783
_exptl_absorpt_correction_type multi-scan
_exptl_absorpt_process_details CrystalClear
_exptl_crystal_colour pink
_exptl_crystal_density_diffrn 1.524
_exptl_crystal_density_method 'not measured'
_exptl_crystal_description block
_exptl_crystal_F_000 522
_exptl_crystal_size_max 0.31
_exptl_crystal_size_mid 0.25
_exptl_crystal_size_min 0.21
_refine_diff_density_max 0.331
_refine_diff_density_min -0.334
_refine_diff_density_rms 0.070
_refine_ls_extinction_method none
_refine_ls_goodness_of_fit_ref 1.088
_refine_ls_hydrogen_treatment constr
_refine_ls_matrix_type full
_refine_ls_number_parameters 316
_refine_ls_number_reflns 5639
_refine_ls_number_restraints 0
_refine_ls_restrained_S_all 1.088
_refine_ls_R_factor_all 0.0408
_refine_ls_R_factor_gt 0.0345
_refine_ls_shift/su_max 0.001
_refine_ls_shift/su_mean 0.000
_refine_ls_structure_factor_coef Fsqd
_refine_ls_weighting_details 'calc w=1/[\s^2^(Fo^2^)+(0.0487P)^2^+0.2957P] where P=(Fo^2^+2Fc^2^)/3'
_refine_ls_weighting_scheme calc
_refine_ls_wR_factor_gt 0.0898
_refine_ls_wR_factor_ref 0.0939
_reflns_number_gt 4961
_reflns_number_total 5639
_reflns_threshold_expression >2sigma(I)
_cod_data_source_file c5dt00963d2.cif
_cod_data_source_block 2
_cod_depositor_comments 'Adding full bibliography for 7034809--7034811.cif.'
_cod_original_cell_volume 1109.9(8)
_cod_original_sg_symbol_H-M P-1
_cod_database_code 7034810

loop_
_symmetry_equiv_pos_as_xyz
'x, y, z'
'-x, -y, -z'

loop_
_atom_site_label
_atom_site_type_symbol
_atom_site_fract_x
_atom_site_fract_y
_atom_site_fract_z
_atom_site_U_iso_or_equiv
_atom_site_adp_type
_atom_site_occupancy
_atom_site_symmetry_multiplicity
_atom_site_calc_flag
_atom_site_refinement_flags
Co1 Co 0.48352(2) 0.319725(19) 0.383280(18) 0.02580(8) Uani 1 1 d .
N1 N 0.66920(16) 0.38007(15) 0.29891(13) 0.0351(3) Uani 1 1 d .
N2 N 0.81517(15) 0.50088(15) 0.18927(13) 0.0344(3) Uani 1 1 d .
N3 N 1.15941(14) 1.16309(15) -0.39978(13) 0.0335(3) Uani 1 1 d .
N4 N 1.30146(15) 1.26524(15) -0.52408(13) 0.0332(3) Uani 1 1 d .
O1 O 0.41129(13) 0.61717(12) 0.46082(10) 0.0362(3) Uani 1 1 d .
O2 O 0.40823(13) 0.47572(11) 0.30217(11) 0.0351(3) Uani 1 1 d .
O3 O 0.51817(12) 1.10867(11) 0.38985(10) 0.0320(2) Uani 1 1 d .
O4 O 0.41613(13) 1.17787(11) 0.23156(11) 0.0342(3) Uani 1 1 d .
C1 C 0.68519(18) 0.47599(19) 0.22250(16) 0.0371(4) Uani 1 1 d .
H1 H 0.6159 0.5213 0.1946 0.045 Uiso 1 1 calc R
C2 C 0.7949(2) 0.3419(2) 0.31655(19) 0.0459(5) Uani 1 1 d .
H2 H 0.8148 0.2751 0.3667 0.055 Uiso 1 1 calc R
C3 C 0.8861(2) 0.4153(2) 0.25063(19) 0.0469(5) Uani 1 1 d .
H3 H 0.9780 0.4091 0.2476 0.056 Uiso 1 1 calc R
C4 C 0.86446(17) 0.59897(17) 0.10730(15) 0.0327(3) Uani 1 1 d .
C5 C 0.77709(19) 0.6410(2) 0.02325(19) 0.0459(5) Uani 1 1 d .
H5 H 0.6862 0.6054 0.0203 0.055 Uiso 1 1 calc R
C6 C 0.82344(19) 0.7361(2) -0.05685(19) 0.0466(5) Uani 1 1 d .
H6 H 0.7630 0.7634 -0.1129 0.056 Uiso 1 1 calc R
C7 C 0.95864(16) 0.79138(17) -0.05509(15) 0.0319(3) Uani 1 1 d .
C8 C 1.04409(19) 0.7483(3) 0.03068(19) 0.0540(6) Uani 1 1 d .
H8 H 1.1349 0.7843 0.0346 0.065 Uiso 1 1 calc R
C9 C 0.99855(19) 0.6530(3) 0.11096(19) 0.0539(6) Uani 1 1 d .
H9 H 1.0586 0.6256 0.1673 0.065 Uiso 1 1 calc R
C10 C 1.00956(16) 0.89090(17) -0.14350(15) 0.0313(3) Uani 1 1 d .
C11 C 0.92581(19) 0.9257(3) -0.23503(19) 0.0515(6) Uani 1 1 d .
H11 H 0.8354 0.8883 -0.2400 0.062 Uiso 1 1 calc R
C12 C 0.9739(2) 1.0150(3) -0.31945(19) 0.0531(6) Uani 1 1 d .
H12 H 0.9159 1.0372 -0.3802 0.064 Uiso 1 1 calc R
C13 C 1.10763(17) 1.07081(17) -0.31323(15) 0.0325(3) Uani 1 1 d .
C14 C 1.19260(18) 1.0394(2) -0.22277(19) 0.0460(5) Uani 1 1 d .
H14 H 1.2826 1.0780 -0.2175 0.055 Uiso 1 1 calc R
C15 C 1.14333(19) 0.9498(2) -0.13937(19) 0.0486(5) Uani 1 1 d .
H15 H 1.2017 0.9283 -0.0787 0.058 Uiso 1 1 calc R
C16 C 1.27756(17) 1.16208(17) -0.45564(15) 0.0326(3) Uani 1 1 d .
H16 H 1.3346 1.0968 -0.4468 0.039 Uiso 1 1 calc R
C17 C 1.1049(2) 1.2742(2) -0.43654(19) 0.0454(5) Uani 1 1 d .
H17 H 1.0234 1.3013 -0.4143 0.054 Uiso 1 1 calc R
C18 C 1.1935(2) 1.3357(2) -0.51127(19) 0.0435(4) Uani 1 1 d .
H18 H 1.1830 1.4147 -0.5488 0.052 Uiso 1 1 calc R
C19 C 0.40738(15) 0.70527(14) 0.26767(13) 0.0253(3) Uani 1 1 d .
C20 C 0.42233(15) 0.83710(14) 0.31517(13) 0.0235(3) Uani 1 1 d .
H20 H 0.4280 0.8542 0.3978 0.028 Uiso 1 1 calc R
C21 C 0.42869(14) 0.94305(14) 0.23928(13) 0.0230(3) Uani 1 1 d .
C22 C 0.41600(16) 0.91771(16) 0.11584(14) 0.0287(3) Uani 1 1 d .
H22 H 0.4154 0.9887 0.0653 0.034 Uiso 1 1 calc R
C23 C 0.40423(19) 0.78675(17) 0.06791(14) 0.0352(4) Uani 1 1 d .
H23 H 0.3992 0.7700 -0.0148 0.042 Uiso 1 1 calc R
C24 C 0.40002(18) 0.68100(16) 0.14369(15) 0.0327(3) Uani 1 1 d .
H24 H 0.3922 0.5932 0.1116 0.039 Uiso 1 1 calc R
C25 C 0.40909(15) 0.59122(15) 0.35051(14) 0.0263(3) Uani 1 1 d .
C26 C 0.45572(15) 1.08509(14) 0.28963(13) 0.0238(3) Uani 1 1 d .

loop_
_atom_site_aniso_label
_atom_site_aniso_U_11
_atom_site_aniso_U_22
_atom_site_aniso_U_33
_atom_site_aniso_U_23
_atom_site_aniso_U_13
_atom_site_aniso_U_12
Co1 0.03763(13) 0.01518(10) 0.02456(12) 0.00597(7) 0.00478(8) 0.00071(8)
N1 0.0454(8) 0.0274(7) 0.0322(7) 0.0067(6) 0.0091(6) -0.0005(6)
N2 0.0388(7) 0.0310(7) 0.0340(7) 0.0090(6) 0.0102(6) 0.0022(6)
N3 0.0323(7) 0.0330(7) 0.0354(7) 0.0111(6) 0.0074(6) 0.0001(6)
N4 0.0377(7) 0.0284(7) 0.0340(7) 0.0092(6) 0.0084(6) 0.0011(6)
O1 0.0550(7) 0.0260(6) 0.0268(6) 0.0074(4) -0.0013(5) 0.0004(5)
O2 0.0530(7) 0.0175(5) 0.0354(6) 0.0064(4) 0.0023(5) 0.0057(5)
O3 0.0484(7) 0.0202(5) 0.0265(5) 0.0039(4) -0.0034(5) 0.0017(5)
O4 0.0473(7) 0.0182(5) 0.0376(6) 0.0071(4) -0.0059(5) 0.0067(5)
C1 0.0375(9) 0.0362(9) 0.0378(9) 0.0133(7) 0.0076(7) -0.0003(7)
C2 0.0572(12) 0.0360(10) 0.0493(11) 0.0185(8) 0.0149(9) 0.0149(9)
C3 0.0469(10) 0.0456(11) 0.0537(12) 0.0199(9) 0.0163(9) 0.0175(9)
C4 0.0374(8) 0.0299(8) 0.0310(8) 0.0068(6) 0.0104(6) 0.0007(7)
C5 0.0350(9) 0.0484(11) 0.0512(11) 0.0195(9) -0.0007(8) -0.0115(8)
C6 0.0344(9) 0.0530(12) 0.0508(11) 0.0250(9) -0.0039(8) -0.0064(8)
C7 0.0311(8) 0.0322(8) 0.0321(8) 0.0066(7) 0.0075(6) -0.0005(6)
C8 0.0291(9) 0.0799(16) 0.0525(12) 0.0358(12) 0.0018(8) -0.0057(9)
C9 0.0344(9) 0.0786(16) 0.0502(12) 0.0369(11) 0.0021(8) 0.0015(10)
C10 0.0300(8) 0.0318(8) 0.0317(8) 0.0068(6) 0.0067(6) -0.0010(6)
C11 0.0290(8) 0.0730(15) 0.0498(11) 0.0287(11) 0.0000(8) -0.0115(9)
C12 0.0347(9) 0.0749(15) 0.0473(11) 0.0320(11) -0.0044(8) -0.0098(9)
C13 0.0325(8) 0.0327(8) 0.0316(8) 0.0078(7) 0.0078(6) -0.0016(6)
C14 0.0282(8) 0.0533(12) 0.0549(12) 0.0250(10) 0.0001(8) -0.0081(8)
C15 0.0323(9) 0.0598(13) 0.0520(11) 0.0304(10) -0.0051(8) -0.0075(8)
C16 0.0325(8) 0.0313(8) 0.0341(8) 0.0091(7) 0.0061(6) 0.0012(6)
C17 0.0427(10) 0.0419(10) 0.0553(12) 0.0148(9) 0.0157(9) 0.0121(8)
C18 0.0486(10) 0.0343(9) 0.0513(11) 0.0167(8) 0.0134(9) 0.0114(8)
C19 0.0322(7) 0.0174(6) 0.0264(7) 0.0059(5) 0.0004(6) 0.0026(5)
C20 0.0300(7) 0.0187(6) 0.0220(6) 0.0048(5) 0.0004(5) 0.0029(5)
C21 0.0267(7) 0.0171(6) 0.0256(7) 0.0041(5) 0.0011(5) 0.0038(5)
C22 0.0385(8) 0.0243(7) 0.0249(7) 0.0098(6) 0.0021(6) 0.0064(6)
C23 0.0545(10) 0.0302(8) 0.0211(7) 0.0015(6) -0.0020(7) 0.0077(7)
C24 0.0490(9) 0.0207(7) 0.0285(8) -0.0001(6) -0.0016(7) 0.0065(7)
C25 0.0304(7) 0.0189(6) 0.0294(7) 0.0067(5) 0.0000(6) 0.0012(5)
C26 0.0279(7) 0.0168(6) 0.0272(7) 0.0058(5) 0.0053(5) 0.0024(5)

loop_
_atom_type_symbol
_atom_type_description
_atom_type_scat_dispersion_real
_atom_type_scat_dispersion_imag
_atom_type_scat_source
C C 0.0033 0.0016 'International Tables Vol C Tables 4.2.6.8 and 6.1.1.4'
H H 0.0000 0.0000 'International Tables Vol C Tables 4.2.6.8 and 6.1.1.4'
N N 0.0061 0.0033 'International Tables Vol C Tables 4.2.6.8 and 6.1.1.4'
O O 0.0106 0.0060 'International Tables Vol C Tables 4.2.6.8 and 6.1.1.4'
Co Co 0.3494 0.9721 'International Tables Vol C Tables 4.2.6.8 and 6.1.1.4'

loop_
_geom_angle_atom_site_label_1
_geom_angle_atom_site_label_2
_geom_angle_atom_site_label_3
_geom_angle
_geom_angle_site_symmetry_1
_geom_angle_site_symmetry_3
O1 Co1 O2 111.70(5) 2_666 .
O1 Co1 N1 85.35(6) 2_666 .
O2 Co1 N1 87.21(6) . .
O1 Co1 N4 91.84(6) 2_666 1_446
O2 Co1 N4 93.05(6) . 1_446
N1 Co1 N4 177.07(6) . 1_446
O1 Co1 O4 155.15(5) 2_666 1_545
O2 Co1 O4 92.50(5) . 1_545
N1 Co1 O4 90.48(6) . 1_545
N4 Co1 O4 92.43(6) 1_446 1_545
O1 Co1 O3 95.75(5) 2_666 1_545
O2 Co1 O3 152.51(5) . 1_545
N1 Co1 O3 93.78(5) . 1_545
N4 Co1 O3 87.33(5) 1_446 1_545
O4 Co1 O3 60.04(5) 1_545 1_545
O1 Co1 C26 125.80(5) 2_666 1_545
O2 Co1 C26 122.41(5) . 1_545
N1 Co1 C26 93.99(5) . 1_545
N4 Co1 C26 88.33(5) 1_446 1_545
O4 Co1 C26 30.02(4) 1_545 1_545
O3 Co1 C26 30.09(5) 1_545 1_545
C1 N1 C2 105.27(15) . .
C1 N1 Co1 123.81(13) . .
C2 N1 Co1 130.69(12) . .
C1 N2 C3 106.46(15) . .
C1 N2 C4 125.19(15) . .
C3 N2 C4 128.34(15) . .
C16 N3 C17 106.63(14) . .
C16 N3 C13 125.92(15) . .
C17 N3 C13 127.31(15) . .
C16 N4 C18 105.33(14) . .
C16 N4 Co1 125.83(12) . 1_664
C18 N4 Co1 128.45(12) . 1_664
C25 O1 Co1 149.92(12) . 2_666
C25 O2 Co1 124.36(11) . .
C26 O3 Co1 88.96(9) . 1_565
C26 O4 Co1 89.22(10) . 1_565
N1 C1 N2 111.82(16) . .
N1 C1 H1 124.1 . .
N2 C1 H1 124.1 . .
C3 C2 N1 110.41(17) . .
C3 C2 H2 124.8 . .
N1 C2 H2 124.8 . .
C2 C3 N2 106.03(17) . .
C2 C3 H3 127.0 . .
N2 C3 H3 127.0 . .
C9 C4 C5 119.10(16) . .
C9 C4 N2 121.01(16) . .
C5 C4 N2 119.89(16) . .
C4 C5 C6 120.54(17) . .
C4 C5 H5 119.7 . .
C6 C5 H5 119.7 . .
C5 C6 C7 121.26(18) . .
C5 C6 H6 119.4 . .
C7 C6 H6 119.4 . .
C8 C7 C6 117.10(16) . .
C8 C7 C10 121.54(16) . .
C6 C7 C10 121.36(16) . .
C7 C8 C9 121.99(18) . .
C7 C8 H8 119.0 . .
C9 C8 H8 119.0 . .
C4 C9 C8 120.01(18) . .
C4 C9 H9 120.0 . .
C8 C9 H9 120.0 . .
C11 C10 C15 117.23(16) . .
C11 C10 C7 121.26(15) . .
C15 C10 C7 121.49(16) . .
C10 C11 C12 121.39(17) . .
C10 C11 H11 119.3 . .
C12 C11 H11 119.3 . .
C13 C12 C11 119.86(18) . .
C13 C12 H12 120.1 . .
C11 C12 H12 120.1 . .
C14 C13 C12 120.04(16) . .
C14 C13 N3 119.21(15) . .
C12 C13 N3 120.74(16) . .
C13 C14 C15 119.45(17) . .
C13 C14 H14 120.3 . .
C15 C14 H14 120.3 . .
C14 C15 C10 122.02(17) . .
C14 C15 H15 119.0 . .
C10 C15 H15 119.0 . .
N4 C16 N3 111.51(15) . .
N4 C16 H16 124.2 . .
N3 C16 H16 124.2 . .
C18 C17 N3 106.16(16) . .
C18 C17 H17 126.9 . .
N3 C17 H17 126.9 . .
C17 C18 N4 110.36(17) . .
C17 C18 H18 124.8 . .
N4 C18 H18 124.8 . .
C20 C19 C24 119.46(13) . .
C20 C19 C25 119.65(13) . .
C24 C19 C25 120.76(14) . .
C21 C20 C19 120.02(14) . .
C21 C20 H20 120.0 . .
C19 C20 H20 120.0 . .
C20 C21 C22 120.11(14) . .
C20 C21 C26 120.17(13) . .
C22 C21 C26 119.66(13) . .
C23 C22 C21 120.10(14) . .
C23 C22 H22 119.9 . .
C21 C22 H22 119.9 . .
C24 C23 C22 119.73(15) . .
C24 C23 H23 120.1 . .
C22 C23 H23 120.1 . .
C23 C24 C19 120.51(15) . .
C23 C24 H24 119.7 . .
C19 C24 H24 119.7 . .
O1 C25 O2 124.74(14) . .
O1 C25 C19 118.53(14) . .
O2 C25 C19 116.74(14) . .
O4 C26 O3 121.49(14) . .
O4 C26 C21 119.66(14) . .
O3 C26 C21 118.84(13) . .
O4 C26 Co1 60.77(8) . 1_565
O3 C26 Co1 60.95(8) . 1_565
C21 C26 Co1 175.29(10) . 1_565

loop_
_geom_bond_atom_site_label_1
_geom_bond_atom_site_label_2
_geom_bond_distance
_geom_bond_site_symmetry_2
Co1 O1 2.0340(14) 2_666
Co1 O2 2.0575(13) .
Co1 N1 2.1398(16) .
Co1 N4 2.1456(15) 1_446
Co1 O4 2.1927(14) 1_545
Co1 O3 2.1967(14) 1_545
Co1 C26 2.5124(17) 1_545
N1 C1 1.314(2) .
N1 C2 1.370(3) .
N2 C1 1.358(2) .
N2 C3 1.375(2) .
N2 C4 1.428(2) .
N3 C16 1.356(2) .
N3 C17 1.377(2) .
N3 C13 1.433(2) .
N4 C16 1.318(2) .
N4 C18 1.374(2) .
N4 Co1 2.1456(15) 1_664
O1 C25 1.247(2) .
O1 Co1 2.0341(14) 2_666
O2 C25 1.2563(19) .
O3 C26 1.2600(19) .
O3 Co1 2.1967(14) 1_565
O4 C26 1.2569(18) .
O4 Co1 2.1926(14) 1_565
C1 H1 0.9300 .
C2 C3 1.356(3) .
C2 H2 0.9300 .
C3 H3 0.9300 .
C4 C9 1.376(3) .
C4 C5 1.378(3) .
C5 C6 1.385(3) .
C5 H5 0.9300 .
C6 C7 1.391(2) .
C6 H6 0.9300 .
C7 C8 1.383(3) .
C7 C10 1.492(2) .
C8 C9 1.386(3) .
C8 H8 0.9300 .
C9 H9 0.9300 .
C10 C11 1.385(3) .
C10 C15 1.387(2) .
C11 C12 1.386(3) .
C11 H11 0.9300 .
C12 C13 1.378(3) .
C12 H12 0.9300 .
C13 C14 1.371(3) .
C14 C15 1.384(2) .
C14 H14 0.9300 .
C15 H15 0.9300 .
C16 H16 0.9300 .
C17 C18 1.349(3) .
C17 H17 0.9300 .
C18 H18 0.9300 .
C19 C20 1.392(2) .
C19 C24 1.394(2) .
C19 C25 1.507(2) .
C20 C21 1.3872(19) .
C20 H20 0.9300 .
C21 C22 1.390(2) .
C21 C26 1.497(2) .
C22 C23 1.387(2) .
C22 H22 0.9300 .
C23 C24 1.386(2) .
C23 H23 0.9300 .
C24 H24 0.9300 .
C26 Co1 2.5124(17) 1_565

loop_
_geom_torsion_atom_site_label_1
_geom_torsion_atom_site_label_2
_geom_torsion_atom_site_label_3
_geom_torsion_atom_site_label_4
_geom_torsion
_geom_torsion_site_symmetry_1
_geom_torsion_site_symmetry_4
O1 Co1 N1 C1 -117.01(15) 2_666 .
O2 Co1 N1 C1 -4.96(15) . .
N4 Co1 N1 C1 -100.2(10) 1_446 .
O4 Co1 N1 C1 87.51(15) 1_545 .
O3 Co1 N1 C1 147.52(15) 1_545 .
C26 Co1 N1 C1 117.35(15) 1_545 .
O1 Co1 N1 C2 56.55(18) 2_666 .
O2 Co1 N1 C2 168.61(18) . .
N4 Co1 N1 C2 73.4(11) 1_446 .
O4 Co1 N1 C2 -98.92(18) 1_545 .
O3 Co1 N1 C2 -38.92(18) 1_545 .
C26 Co1 N1 C2 -69.08(18) 1_545 .
O1 Co1 O2 C25 -9.94(14) 2_666 .
N1 Co1 O2 C25 -93.81(14) . .
N4 Co1 O2 C25 83.27(14) 1_446 .
O4 Co1 O2 C25 175.83(13) 1_545 .
O3 Co1 O2 C25 173.35(11) 1_545 .
C26 Co1 O2 C25 173.23(12) 1_545 .
C2 N1 C1 N2 0.5(2) . .
Co1 N1 C1 N2 175.41(11) . .
C3 N2 C1 N1 -0.8(2) . .
C4 N2 C1 N1 179.87(16) . .
C1 N1 C2 C3 0.1(2) . .
Co1 N1 C2 C3 -174.40(14) . .
N1 C2 C3 N2 -0.5(3) . .
C1 N2 C3 C2 0.8(2) . .
C4 N2 C3 C2 -179.91(18) . .
C1 N2 C4 C9 155.7(2) . .
C3 N2 C4 C9 -23.5(3) . .
C1 N2 C4 C5 -24.1(3) . .
C3 N2 C4 C5 156.8(2) . .
C9 C4 C5 C6 0.2(3) . .
N2 C4 C5 C6 -180.0(2) . .
C4 C5 C6 C7 0.1(4) . .
C5 C6 C7 C8 -0.6(3) . .
C5 C6 C7 C10 178.26(19) . .
C6 C7 C8 C9 0.8(4) . .
C10 C7 C8 C9 -178.1(2) . .
C5 C4 C9 C8 -0.1(4) . .
N2 C4 C9 C8 -179.9(2) . .
C7 C8 C9 C4 -0.4(4) . .
C8 C7 C10 C11 174.8(2) . .
C6 C7 C10 C11 -4.0(3) . .
C8 C7 C10 C15 -3.5(3) . .
C6 C7 C10 C15 177.7(2) . .
C15 C10 C11 C12 0.4(4) . .
C7 C10 C11 C12 -178.0(2) . .
C10 C11 C12 C13 0.1(4) . .
C11 C12 C13 C14 -0.8(4) . .
C11 C12 C13 N3 179.8(2) . .
C16 N3 C13 C14 45.3(3) . .
C17 N3 C13 C14 -130.0(2) . .
C16 N3 C13 C12 -135.4(2) . .
C17 N3 C13 C12 49.3(3) . .
C12 C13 C14 C15 1.0(3) . .
N3 C13 C14 C15 -179.6(2) . .
C13 C14 C15 C10 -0.5(4) . .
C11 C10 C15 C14 -0.2(3) . .
C7 C10 C15 C14 178.2(2) . .
C18 N4 C16 N3 0.1(2) . .
Co1 N4 C16 N3 173.43(11) 1_664 .
C17 N3 C16 N4 0.5(2) . .
C13 N3 C16 N4 -175.64(16) . .
C16 N3 C17 C18 -0.9(2) . .
C13 N3 C17 C18 175.20(18) . .
N3 C17 C18 N4 0.9(3) . .
C16 N4 C18 C17 -0.6(2) . .
Co1 N4 C18 C17 -173.75(14) 1_664 .
C24 C19 C20 C21 0.5(2) . .
C25 C19 C20 C21 176.28(14) . .
C19 C20 C21 C22 2.0(2) . .
C19 C20 C21 C26 -175.14(13) . .
C20 C21 C22 C23 -3.5(2) . .
C26 C21 C22 C23 173.67(15) . .
C21 C22 C23 C24 2.4(3) . .
C22 C23 C24 C19 0.1(3) . .
C20 C19 C24 C23 -1.5(3) . .
C25 C19 C24 C23 -177.26(16) . .
Co1 O1 C25 O2 97.5(2) 2_666 .
Co1 O1 C25 C19 -82.5(3) 2_666 .
Co1 O2 C25 O1 -25.4(2) . .
Co1 O2 C25 C19 154.60(11) . .
C20 C19 C25 O1 6.6(2) . .
C24 C19 C25 O1 -177.68(16) . .
C20 C19 C25 O2 -173.37(14) . .
C24 C19 C25 O2 2.3(2) . .
Co1 O4 C26 O3 -5.45(15) 1_565 .
Co1 O4 C26 C21 174.62(12) 1_565 .
Co1 O3 C26 O4 5.44(15) 1_565 .
Co1 O3 C26 C21 -174.63(12) 1_565 .
C20 C21 C26 O4 -155.09(14) . .
C22 C21 C26 O4 27.8(2) . .
C20 C21 C26 O3 25.0(2) . .
C22 C21 C26 O3 -152.16(15) . .
C20 C21 C26 Co1 -61.2(14) . 1_565
C22 C21 C26 Co1 121.7(13) . 1_565
